data_7704763
loop_
_publ_author_name
'Price, Jeffrey S.'
'DeJordy, Declan M.'
'Emslie, David J. H.'
'Britten, James F.'

_publ_section_title
;
 Reactions of [(dmpe)<sub>2</sub>MnH(C<sub>2</sub>H<sub>4</sub>)]:
 synthesis and characterization of manganese(i) borohydride and hydride
 complexes.
;
_journal_issue 29
_journal_name_full 'Dalton transactions (Cambridge, England : 2003)'
_journal_page_first 9983
_journal_page_last 9994
_journal_paper_doi 10.1039/d0dt01726d
_journal_volume 49
_journal_year 2020
_chemical_formula_moiety 'C20 H48 B Mn P4'
_chemical_formula_sum 'C20 H48 B Mn P4'
_chemical_formula_weight 478.21
_space_group_crystal_system monoclinic
_space_group_IT_number 14
_space_group_name_Hall '-P 2yn'
_space_group_name_H-M_alt 'P 1 21/n 1'
_atom_sites_solution_hydrogens mixed
_atom_sites_solution_primary direct
_audit_creation_date 2019-04-06
_audit_creation_method
;
Olex2 1.2
(compiled 2018.05.29 svn.r3508 for OlexSys, GUI svn.r5506)
;
_audit_update_record
;
2020-05-08 deposited with the CCDC.	2020-06-30 downloaded from the CCDC.
;
_cell_angle_alpha 90
_cell_angle_beta 103.169(3)
_cell_angle_gamma 90
_cell_formula_units_Z 4
_cell_length_a 11.3252(7)
_cell_length_b 14.1954(9)
_cell_length_c 16.8724(10)
_cell_measurement_reflns_used 9887
_cell_measurement_temperature 100(2)
_cell_measurement_theta_max 29.90
_cell_measurement_theta_min 2.442
_cell_volume 2641.2(3)
_computing_cell_refinement 'SAINT v8.34A (Bruker, 2013)'
_computing_data_reduction 'SAINT v8.34A (Bruker, 2013)'
_computing_molecular_graphics 'Olex2 (Dolomanov et al., 2009)'
_computing_publication_material 'Olex2 (Dolomanov et al., 2009)'
_computing_structure_refinement 'XL (Sheldrick, 2008)'
_computing_structure_solution 'ShelXS (Sheldrick, 2008)'
_diffrn_ambient_temperature 100.15
_diffrn_measured_fraction_theta_full 0.998
_diffrn_measured_fraction_theta_max 0.991
_diffrn_measurement_device_type 'Bruker APEX-II CCD'
_diffrn_measurement_method '\f and \w scans'
_diffrn_radiation_type MoK\a
_diffrn_radiation_wavelength 0.71073
_diffrn_reflns_av_unetI/netI 0.0401
_diffrn_reflns_Laue_measured_fraction_full 0.998
_diffrn_reflns_Laue_measured_fraction_max 0.991
_diffrn_reflns_limit_h_max 16
_diffrn_reflns_limit_h_min -17
_diffrn_reflns_limit_k_max 21
_diffrn_reflns_limit_k_min 0
_diffrn_reflns_limit_l_max 25
_diffrn_reflns_limit_l_min 0
_diffrn_reflns_number 9679
_diffrn_reflns_point_group_measured_fraction_full 0.998
_diffrn_reflns_point_group_measured_fraction_max 0.991
_diffrn_reflns_theta_full 25.242
_diffrn_reflns_theta_max 32.775
_diffrn_reflns_theta_min 2.870
_diffrn_standards_number 0
_exptl_absorpt_coefficient_mu 0.746
_exptl_absorpt_correction_type multi-scan
_exptl_absorpt_process_details
;
 TWINABS-2012/1 (Bruker,2012) was used for absorption correction.

Final HKLF 4 output contains 109280 reflections, Rint = 0.0586
 (41025 with I > 3sig(I), Rint = 0.0405)
;
_exptl_crystal_colour red
_exptl_crystal_colour_primary red
_exptl_crystal_density_diffrn 1.203
_exptl_crystal_description plate
_exptl_crystal_F_000 1032
_exptl_crystal_size_max 0.456
_exptl_crystal_size_mid 0.372
_exptl_crystal_size_min 0.22
_exptl_transmission_factor_max 0.746411
_exptl_transmission_factor_min 0.645813
_refine_diff_density_max 0.482
_refine_diff_density_min -0.380
_refine_diff_density_rms 0.086
_refine_ls_extinction_method none
_refine_ls_goodness_of_fit_ref 1.047
_refine_ls_hydrogen_treatment mixed
_refine_ls_matrix_type full
_refine_ls_number_parameters 243
_refine_ls_number_reflns 9679
_refine_ls_number_restraints 0
_refine_ls_restrained_S_all 1.047
_refine_ls_R_factor_all 0.0490
_refine_ls_R_factor_gt 0.0337
_refine_ls_shift/su_max 0.001
_refine_ls_shift/su_mean 0.000
_refine_ls_structure_factor_coef Fsqd
_refine_ls_weighting_details 'w=1/[\s^2^(Fo^2^)+(0.0323P)^2^+0.9934P] where P=(Fo^2^+2Fc^2^)/3'
_refine_ls_weighting_scheme calc
_refine_ls_wR_factor_gt 0.0713
_refine_ls_wR_factor_ref 0.0775
_reflns_Friedel_coverage 0.000
_reflns_number_gt 8236
_reflns_number_total 9679
_reflns_threshold_expression 'I > 2\s(I)'
_cod_data_source_file d0dt01726d3.cif
_cod_data_source_block MnH_9BBN
_cod_depositor_comments 'Adding full bibliography for 7704762--7704768.cif.'
_cod_database_code 7704763
_shelx_shelxl_version_number 2016/6
_shelx_space_group_comment
;
The symmetry employed for this shelxl refinement is uniquely defined
by the following loop, which should always be used as a source of
symmetry information in preference to the above space-group names.
They are only intended as comments.
;
_shelx_estimated_absorpt_t_max 0.853
_shelx_estimated_absorpt_t_min 0.727
_olex2_refinement_description
;
1. Twinned data refinement
 Scales: 0.3989(6)
 0.6011(6)
2. Fixed Uiso
 At 1.2 times of:
  All C(H) groups, All C(H,H) groups, All Mn(H) groups
 At 1.5 times of:
  All C(H,H,H) groups
3.a Ternary CH refined with riding coordinates:
 C1(H1A), C5(H5)
3.b Secondary CH2 refined with riding coordinates:
 C2(H2A,H2B), C3(H3A,H3B), C4(H4A,H4B), C6(H6A,H6B), C7(H7A,H7B), C8(H8A,H8B),
 C11(H11A,H11B), C12(H12A,H12B), C17(H17A,H17B), C18(H18A,H18B)
3.c Me refined with riding coordinates:
 C9(H9A,H9B,H9C), C10(H10A,H10B,H10C), C13(H13A,H13B,H13C), C14(H14A,H14B,
 H14C), C15(H15A,H15B,H15C), C16(H16A,H16B,H16C), C19(H19A,H19B,H19C), C20(H20A,
 H20B,H20C)
;
_olex2_submission_special_instructions 'No special instructions were received'

loop_
_space_group_symop_operation_xyz
'x, y, z'
'-x+1/2, y+1/2, -z+1/2'
'-x, -y, -z'
'x-1/2, -y-1/2, z-1/2'

loop_
_atom_site_label
_atom_site_type_symbol
_atom_site_fract_x
_atom_site_fract_y
_atom_site_fract_z
_atom_site_U_iso_or_equiv
_atom_site_adp_type
_atom_site_occupancy
_atom_site_site_symmetry_order
_atom_site_calc_flag
_atom_site_refinement_flags_posn
_atom_site_refinement_flags_adp
_atom_site_refinement_flags_occupancy
_atom_site_disorder_assembly
_atom_site_disorder_group
Mn1 Mn 0.98400(2) 0.25360(2) 0.19431(2) 0.00944(5) Uani 1 1 d . . . . .
H1 H 1.1318(19) 0.2587(12) 0.1872(13) 0.011 Uiso 1 1 d R . . . .
H2 H 0.996(2) 0.2145(16) 0.1040(15) 0.030(6) Uiso 1 1 d . . . . .
P1 P 0.92046(4) 0.39342(3) 0.13810(3) 0.01125(7) Uani 1 1 d . . . . .
P2 P 0.78652(4) 0.22776(3) 0.17608(3) 0.01137(7) Uani 1 1 d . . . . .
P3 P 1.03105(4) 0.11853(3) 0.26330(3) 0.01307(8) Uani 1 1 d . . . . .
P4 P 1.03091(4) 0.31400(3) 0.31833(3) 0.01314(8) Uani 1 1 d . . . . .
C1 C 1.17415(15) 0.13067(11) 0.09784(11) 0.0172(3) Uani 1 1 d . . . . .
H1A H 1.149737 0.080898 0.132900 0.021 Uiso 1 1 calc R . . . .
C2 C 1.1257(2) 0.10195(13) 0.00757(12) 0.0262(4) Uani 1 1 d . . . . .
H2A H 1.164255 0.041754 -0.002125 0.031 Uiso 1 1 calc R . . . .
H2B H 1.037338 0.090672 -0.001846 0.031 Uiso 1 1 calc R . . . .
C3 C 1.1482(2) 0.17451(13) -0.05463(13) 0.0299(4) Uani 1 1 d . . . . .
H3A H 1.099626 0.156892 -0.109115 0.036 Uiso 1 1 calc R . . . .
H3B H 1.234812 0.172111 -0.056735 0.036 Uiso 1 1 calc R . . . .
C4 C 1.11629(19) 0.27576(13) -0.03577(12) 0.0235(4) Uani 1 1 d . . . . .
H4A H 1.027590 0.284147 -0.054982 0.028 Uiso 1 1 calc R . . . .
H4B H 1.155956 0.319238 -0.067551 0.028 Uiso 1 1 calc R . . . .
C5 C 1.15268(15) 0.30499(11) 0.05431(11) 0.0165(3) Uani 1 1 d . . . . .
H5 H 1.112744 0.366563 0.060382 0.020 Uiso 1 1 calc R . . . .
C6 C 1.29141(16) 0.31733(12) 0.08642(13) 0.0252(4) Uani 1 1 d . . . . .
H6A H 1.320514 0.364935 0.052437 0.030 Uiso 1 1 calc R . . . .
H6B H 1.306901 0.342202 0.142659 0.030 Uiso 1 1 calc R . . . .
C7 C 1.36527(18) 0.22698(14) 0.08661(16) 0.0307(5) Uani 1 1 d . . . . .
H7A H 1.449105 0.238237 0.118160 0.037 Uiso 1 1 calc R . . . .
H7B H 1.369319 0.212063 0.029976 0.037 Uiso 1 1 calc R . . . .
C8 C 1.31301(16) 0.14160(13) 0.12288(14) 0.0260(4) Uani 1 1 d . . . . .
H8A H 1.337292 0.146051 0.182956 0.031 Uiso 1 1 calc R . . . .
H8B H 1.350426 0.083836 0.106630 0.031 Uiso 1 1 calc R . . . .
C9 C 1.00430(15) 0.50431(11) 0.16248(11) 0.0180(3) Uani 1 1 d . . . . .
H9A H 1.037107 0.508255 0.221376 0.027 Uiso 1 1 calc R . . . .
H9B H 1.071023 0.506355 0.134354 0.027 Uiso 1 1 calc R . . . .
H9C H 0.949531 0.557525 0.144722 0.027 Uiso 1 1 calc R . . . .
C10 C 0.87143(16) 0.40633(13) 0.02654(11) 0.0195(3) Uani 1 1 d . . . . .
H10A H 0.824045 0.350981 0.003611 0.029 Uiso 1 1 calc R . . . .
H10B H 0.821357 0.463021 0.013582 0.029 Uiso 1 1 calc R . . . .
H10C H 0.942849 0.411851 0.003214 0.029 Uiso 1 1 calc R . . . .
C11 C 0.77286(14) 0.42293(11) 0.16169(10) 0.0151(3) Uani 1 1 d . . . . .
H11A H 0.784392 0.440119 0.219817 0.018 Uiso 1 1 calc R . . . .
H11B H 0.734986 0.476876 0.128141 0.018 Uiso 1 1 calc R . . . .
C12 C 0.69234(14) 0.33556(11) 0.14255(11) 0.0169(3) Uani 1 1 d . . . . .
H12A H 0.656421 0.332231 0.083356 0.020 Uiso 1 1 calc R . . . .
H12B H 0.625505 0.339186 0.171385 0.020 Uiso 1 1 calc R . . . .
C13 C 0.70597(16) 0.18335(12) 0.25228(11) 0.0207(3) Uani 1 1 d . . . . .
H13A H 0.730602 0.219960 0.302588 0.031 Uiso 1 1 calc R . . . .
H13B H 0.618300 0.189679 0.231007 0.031 Uiso 1 1 calc R . . . .
H13C H 0.726314 0.116868 0.263651 0.031 Uiso 1 1 calc R . . . .
C14 C 0.72158(16) 0.14654(12) 0.09237(11) 0.0200(3) Uani 1 1 d . . . . .
H14A H 0.755556 0.160578 0.045213 0.030 Uiso 1 1 calc R . . . .
H14B H 0.741320 0.081510 0.110002 0.030 Uiso 1 1 calc R . . . .
H14C H 0.633306 0.154321 0.077359 0.030 Uiso 1 1 calc R . . . .
C15 C 0.96819(17) 0.00253(11) 0.22827(12) 0.0221(3) Uani 1 1 d . . . . .
H15A H 0.880650 0.008211 0.206068 0.033 Uiso 1 1 calc R . . . .
H15B H 1.007132 -0.020917 0.185885 0.033 Uiso 1 1 calc R . . . .
H15C H 0.983249 -0.041563 0.274162 0.033 Uiso 1 1 calc R . . . .
C16 C 1.19151(16) 0.08438(13) 0.30021(11) 0.0205(3) Uani 1 1 d . . . . .
H16A H 1.239482 0.139996 0.321713 0.031 Uiso 1 1 calc R . . . .
H16B H 1.198156 0.037179 0.343393 0.031 Uiso 1 1 calc R . . . .
H16C H 1.222039 0.057825 0.255116 0.031 Uiso 1 1 calc R . . . .
C17 C 0.99465(16) 0.12860(12) 0.36475(10) 0.0185(3) Uani 1 1 d . . . . .
H17A H 0.905791 0.126628 0.359341 0.022 Uiso 1 1 calc R . . . .
H17B H 1.031922 0.076014 0.400321 0.022 Uiso 1 1 calc R . . . .
C18 C 1.04607(17) 0.22302(12) 0.40087(10) 0.0201(3) Uani 1 1 d . . . . .
H18A H 1.132611 0.215345 0.428311 0.024 Uiso 1 1 calc R . . . .
H18B H 1.001773 0.244105 0.441953 0.024 Uiso 1 1 calc R . . . .
C19 C 0.94767(17) 0.40559(12) 0.36202(11) 0.0206(3) Uani 1 1 d . . . . .
H19A H 0.861994 0.387892 0.352987 0.031 Uiso 1 1 calc R . . . .
H19B H 0.982416 0.411133 0.420592 0.031 Uiso 1 1 calc R . . . .
H19C H 0.954601 0.466158 0.335575 0.031 Uiso 1 1 calc R . . . .
C20 C 1.18337(16) 0.36777(13) 0.34515(11) 0.0223(3) Uani 1 1 d . . . . .
H20A H 1.241119 0.327242 0.325941 0.034 Uiso 1 1 calc R . . . .
H20B H 1.181033 0.429815 0.319363 0.034 Uiso 1 1 calc R . . . .
H20C H 1.208848 0.374790 0.404380 0.034 Uiso 1 1 calc R . . . .
B1 B 1.10697(16) 0.22815(12) 0.11224(12) 0.0133(3) Uani 1 1 d . . . . .

loop_
_atom_site_aniso_label
_atom_site_aniso_U_11
_atom_site_aniso_U_22
_atom_site_aniso_U_33
_atom_site_aniso_U_23
_atom_site_aniso_U_13
_atom_site_aniso_U_12
Mn1 0.00950(10) 0.00978(9) 0.00945(11) 0.00063(7) 0.00303(7) 0.00055(7)
P1 0.01120(18) 0.01058(15) 0.01221(18) 0.00150(13) 0.00315(13) 0.00061(13)
P2 0.01066(18) 0.01145(15) 0.01239(18) 0.00000(14) 0.00344(13) -0.00055(13)
P3 0.01402(19) 0.01183(16) 0.01349(18) 0.00278(14) 0.00339(14) 0.00129(14)
P4 0.01498(19) 0.01416(17) 0.01026(17) -0.00021(15) 0.00284(13) -0.00016(14)
C1 0.0186(8) 0.0134(6) 0.0224(9) 0.0031(6) 0.0106(6) 0.0026(6)
C2 0.0402(11) 0.0174(8) 0.0254(10) -0.0046(7) 0.0168(8) -0.0012(7)
C3 0.0485(13) 0.0232(8) 0.0223(9) -0.0016(7) 0.0170(9) 0.0010(8)
C4 0.0341(10) 0.0224(8) 0.0173(8) 0.0029(7) 0.0128(7) 0.0047(7)
C5 0.0187(8) 0.0147(6) 0.0187(8) 0.0021(6) 0.0096(6) 0.0021(6)
C6 0.0203(9) 0.0202(7) 0.0379(11) 0.0021(7) 0.0123(7) -0.0039(6)
C7 0.0164(9) 0.0288(9) 0.0504(14) 0.0093(9) 0.0149(8) 0.0023(7)
C8 0.0182(8) 0.0236(8) 0.0393(11) 0.0093(8) 0.0130(8) 0.0079(7)
C9 0.0167(7) 0.0130(6) 0.0238(9) 0.0023(6) 0.0038(6) -0.0025(6)
C10 0.0189(8) 0.0238(8) 0.0150(8) 0.0046(7) 0.0023(6) 0.0039(6)
C11 0.0138(7) 0.0130(6) 0.0195(8) 0.0001(6) 0.0059(6) 0.0020(5)
C12 0.0112(7) 0.0149(7) 0.0246(9) 0.0014(6) 0.0036(6) 0.0015(5)
C13 0.0169(8) 0.0256(8) 0.0220(8) 0.0056(7) 0.0094(6) -0.0004(6)
C14 0.0191(8) 0.0190(7) 0.0197(8) -0.0041(7) -0.0001(6) -0.0006(6)
C15 0.0288(9) 0.0141(7) 0.0243(9) 0.0023(7) 0.0078(7) -0.0015(6)
C16 0.0175(8) 0.0233(8) 0.0202(8) 0.0051(7) 0.0035(6) 0.0063(6)
C17 0.0216(8) 0.0199(7) 0.0146(8) 0.0065(6) 0.0051(6) 0.0010(6)
C18 0.0278(9) 0.0217(7) 0.0111(7) 0.0038(7) 0.0050(6) 0.0024(7)
C19 0.0259(9) 0.0201(7) 0.0171(8) -0.0033(6) 0.0081(7) 0.0012(7)
C20 0.0198(8) 0.0269(9) 0.0183(8) -0.0016(7) 0.0000(6) -0.0067(7)
B1 0.0140(8) 0.0134(7) 0.0137(8) 0.0007(7) 0.0055(6) 0.0013(6)

loop_
_atom_type_symbol
_atom_type_description
_atom_type_scat_dispersion_real
_atom_type_scat_dispersion_imag
_atom_type_scat_source
C C 0.0033 0.0016 'International Tables Vol C Tables 4.2.6.8 and 6.1.1.4'
H H 0.0000 0.0000 'International Tables Vol C Tables 4.2.6.8 and 6.1.1.4'
B B 0.0013 0.0007 'International Tables Vol C Tables 4.2.6.8 and 6.1.1.4'
Mn Mn 0.3368 0.7283 'International Tables Vol C Tables 4.2.6.8 and 6.1.1.4'
P P 0.1023 0.0942 'International Tables Vol C Tables 4.2.6.8 and 6.1.1.4'

loop_
_geom_angle_atom_site_label_1
_geom_angle_atom_site_label_2
_geom_angle_atom_site_label_3
_geom_angle
_geom_angle_site_symmetry_1
_geom_angle_site_symmetry_3
_geom_angle_publ_flag
H1 Mn1 H2 70.1(11) . . ?
P1 Mn1 H1 99.1(6) . . ?
P1 Mn1 H2 89.6(8) . . ?
P2 Mn1 H1 166.3(7) . . ?
P2 Mn1 H2 96.4(8) . . ?
P2 Mn1 P1 82.624(16) . . ?
P2 Mn1 P3 92.487(17) . . ?
P3 Mn1 H1 87.3(6) . . ?
P3 Mn1 H2 97.5(8) . . ?
P3 Mn1 P1 171.748(18) . . ?
P4 Mn1 H1 91.3(7) . . ?
P4 Mn1 H2 161.4(8) . . ?
P4 Mn1 P1 92.390(17) . . ?
P4 Mn1 P2 102.274(18) . . ?
P4 Mn1 P3 82.121(17) . . ?
B1 Mn1 H1 36.2(7) . . ?
B1 Mn1 H2 33.9(8) . . ?
B1 Mn1 P1 93.85(5) . . ?
B1 Mn1 P2 130.31(5) . . ?
B1 Mn1 P3 94.38(5) . . ?
B1 Mn1 P4 127.42(5) . . ?
C9 P1 Mn1 124.29(6) . . ?
C9 P1 C10 99.40(8) . . ?
C9 P1 C11 101.77(7) . . ?
C10 P1 Mn1 120.74(6) . . ?
C10 P1 C11 96.89(8) . . ?
C11 P1 Mn1 109.10(5) . . ?
C12 P2 Mn1 113.13(5) . . ?
C13 P2 Mn1 127.01(6) . . ?
C13 P2 C12 98.69(8) . . ?
C14 P2 Mn1 115.08(6) . . ?
C14 P2 C12 100.31(8) . . ?
C14 P2 C13 98.38(8) . . ?
C15 P3 Mn1 124.77(6) . . ?
C15 P3 C16 98.78(8) . . ?
C15 P3 C17 102.39(8) . . ?
C16 P3 Mn1 119.91(6) . . ?
C16 P3 C17 96.75(8) . . ?
C17 P3 Mn1 109.67(6) . . ?
C18 P4 Mn1 113.37(6) . . ?
C19 P4 Mn1 127.86(6) . . ?
C19 P4 C18 98.99(8) . . ?
C20 P4 Mn1 113.68(6) . . ?
C20 P4 C18 100.37(9) . . ?
C20 P4 C19 98.30(9) . . ?
C2 C1 H1A 108.2 . . ?
C2 C1 B1 107.33(14) . . ?
C8 C1 H1A 108.2 . . ?
C8 C1 C2 113.97(15) . . ?
C8 C1 B1 110.91(14) . . ?
B1 C1 H1A 108.2 . . ?
C1 C2 H2A 108.6 . . ?
C1 C2 H2B 108.6 . . ?
H2A C2 H2B 107.6 . . ?
C3 C2 C1 114.77(16) . . ?
C3 C2 H2A 108.6 . . ?
C3 C2 H2B 108.6 . . ?
C2 C3 H3A 108.8 . . ?
C2 C3 H3B 108.8 . . ?
C2 C3 C4 113.83(16) . . ?
H3A C3 H3B 107.7 . . ?
C4 C3 H3A 108.8 . . ?
C4 C3 H3B 108.8 . . ?
C3 C4 H4A 108.3 . . ?
C3 C4 H4B 108.3 . . ?
C3 C4 C5 115.80(16) . . ?
H4A C4 H4B 107.4 . . ?
C5 C4 H4A 108.3 . . ?
C5 C4 H4B 108.3 . . ?
C4 C5 H5 108.1 . . ?
C4 C5 C6 113.43(14) . . ?
C4 C5 B1 111.26(14) . . ?
C6 C5 H5 108.1 . . ?
C6 C5 B1 107.56(14) . . ?
B1 C5 H5 108.1 . . ?
C5 C6 H6A 108.6 . . ?
C5 C6 H6B 108.6 . . ?
H6A C6 H6B 107.6 . . ?
C7 C6 C5 114.57(15) . . ?
C7 C6 H6A 108.6 . . ?
C7 C6 H6B 108.6 . . ?
C6 C7 H7A 108.8 . . ?
C6 C7 H7B 108.8 . . ?
C6 C7 C8 113.71(15) . . ?
H7A C7 H7B 107.7 . . ?
C8 C7 H7A 108.8 . . ?
C8 C7 H7B 108.8 . . ?
C1 C8 H8A 108.4 . . ?
C1 C8 H8B 108.4 . . ?
C7 C8 C1 115.61(16) . . ?
C7 C8 H8A 108.4 . . ?
C7 C8 H8B 108.4 . . ?
H8A C8 H8B 107.4 . . ?
P1 C9 H9A 109.5 . . ?
P1 C9 H9B 109.5 . . ?
P1 C9 H9C 109.5 . . ?
H9A C9 H9B 109.5 . . ?
H9A C9 H9C 109.5 . . ?
H9B C9 H9C 109.5 . . ?
P1 C10 H10A 109.5 . . ?
P1 C10 H10B 109.5 . . ?
P1 C10 H10C 109.5 . . ?
H10A C10 H10B 109.5 . . ?
H10A C10 H10C 109.5 . . ?
H10B C10 H10C 109.5 . . ?
P1 C11 H11A 110.3 . . ?
P1 C11 H11B 110.3 . . ?
H11A C11 H11B 108.5 . . ?
C12 C11 P1 107.16(10) . . ?
C12 C11 H11A 110.3 . . ?
C12 C11 H11B 110.3 . . ?
P2 C12 H12A 109.9 . . ?
P2 C12 H12B 109.9 . . ?
C11 C12 P2 109.08(11) . . ?
C11 C12 H12A 109.9 . . ?
C11 C12 H12B 109.9 . . ?
H12A C12 H12B 108.3 . . ?
P2 C13 H13A 109.5 . . ?
P2 C13 H13B 109.5 . . ?
P2 C13 H13C 109.5 . . ?
H13A C13 H13B 109.5 . . ?
H13A C13 H13C 109.5 . . ?
H13B C13 H13C 109.5 . . ?
P2 C14 H14A 109.5 . . ?
P2 C14 H14B 109.5 . . ?
P2 C14 H14C 109.5 . . ?
H14A C14 H14B 109.5 . . ?
H14A C14 H14C 109.5 . . ?
H14B C14 H14C 109.5 . . ?
P3 C15 H15A 109.5 . . ?
P3 C15 H15B 109.5 . . ?
P3 C15 H15C 109.5 . . ?
H15A C15 H15B 109.5 . . ?
H15A C15 H15C 109.5 . . ?
H15B C15 H15C 109.5 . . ?
P3 C16 H16A 109.5 . . ?
P3 C16 H16B 109.5 . . ?
P3 C16 H16C 109.5 . . ?
H16A C16 H16B 109.5 . . ?
H16A C16 H16C 109.5 . . ?
H16B C16 H16C 109.5 . . ?
P3 C17 H17A 110.3 . . ?
P3 C17 H17B 110.3 . . ?
H17A C17 H17B 108.6 . . ?
C18 C17 P3 106.88(11) . . ?
C18 C17 H17A 110.3 . . ?
C18 C17 H17B 110.3 . . ?
P4 C18 H18A 109.6 . . ?
P4 C18 H18B 109.6 . . ?
C17 C18 P4 110.15(12) . . ?
C17 C18 H18A 109.6 . . ?
C17 C18 H18B 109.6 . . ?
H18A C18 H18B 108.1 . . ?
P4 C19 H19A 109.5 . . ?
P4 C19 H19B 109.5 . . ?
P4 C19 H19C 109.5 . . ?
H19A C19 H19B 109.5 . . ?
H19A C19 H19C 109.5 . . ?
H19B C19 H19C 109.5 . . ?
P4 C20 H20A 109.5 . . ?
P4 C20 H20B 109.5 . . ?
P4 C20 H20C 109.5 . . ?
H20A C20 H20B 109.5 . . ?
H20A C20 H20C 109.5 . . ?
H20B C20 H20C 109.5 . . ?
Mn1 B1 H1 50.6(9) . . ?
Mn1 B1 H2 48.1(11) . . ?
H1 B1 H2 98.6(14) . . ?
C1 B1 Mn1 128.16(11) . . ?
C1 B1 H1 115.0(8) . . ?
C1 B1 H2 110.2(10) . . ?
C1 B1 C5 104.93(12) . . ?
C5 B1 Mn1 126.90(11) . . ?
C5 B1 H1 109.3(8) . . ?
C5 B1 H2 119.2(11) . . ?

loop_
_geom_bond_atom_site_label_1
_geom_bond_atom_site_label_2
_geom_bond_distance
_geom_bond_site_symmetry_2
_geom_bond_publ_flag
Mn1 H1 1.71(2) . ?
Mn1 H2 1.66(2) . ?
Mn1 P1 2.2462(4) . ?
Mn1 P2 2.2176(5) . ?
Mn1 P3 2.2433(5) . ?
Mn1 P4 2.2113(5) . ?
Mn1 B1 2.2058(17) . ?
P1 C9 1.8360(16) . ?
P1 C10 1.8463(18) . ?
P1 C11 1.8524(16) . ?
P2 C12 1.8773(16) . ?
P2 C13 1.8485(17) . ?
P2 C14 1.8417(17) . ?
P3 C15 1.8374(17) . ?
P3 C16 1.8465(17) . ?
P3 C17 1.8552(18) . ?
P4 C18 1.8783(17) . ?
P4 C19 1.8545(17) . ?
P4 C20 1.8474(18) . ?
C1 H1A 1.0000 . ?
C1 C2 1.551(3) . ?
C1 C8 1.540(3) . ?
C1 B1 1.624(2) . ?
C2 H2A 0.9900 . ?
C2 H2B 0.9900 . ?
C2 C3 1.533(3) . ?
C3 H3A 0.9900 . ?
C3 H3B 0.9900 . ?
C3 C4 1.533(3) . ?
C4 H4A 0.9900 . ?
C4 H4B 0.9900 . ?
C4 C5 1.538(3) . ?
C5 H5 1.0000 . ?
C5 C6 1.551(3) . ?
C5 B1 1.626(2) . ?
C6 H6A 0.9900 . ?
C6 H6B 0.9900 . ?
C6 C7 1.531(3) . ?
C7 H7A 0.9900 . ?
C7 H7B 0.9900 . ?
C7 C8 1.536(3) . ?
C8 H8A 0.9900 . ?
C8 H8B 0.9900 . ?
C9 H9A 0.9800 . ?
C9 H9B 0.9800 . ?
C9 H9C 0.9800 . ?
C10 H10A 0.9800 . ?
C10 H10B 0.9800 . ?
C10 H10C 0.9800 . ?
C11 H11A 0.9900 . ?
C11 H11B 0.9900 . ?
C11 C12 1.530(2) . ?
C12 H12A 0.9900 . ?
C12 H12B 0.9900 . ?
C13 H13A 0.9800 . ?
C13 H13B 0.9800 . ?
C13 H13C 0.9800 . ?
C14 H14A 0.9800 . ?
C14 H14B 0.9800 . ?
C14 H14C 0.9800 . ?
C15 H15A 0.9800 . ?
C15 H15B 0.9800 . ?
C15 H15C 0.9800 . ?
C16 H16A 0.9800 . ?
C16 H16B 0.9800 . ?
C16 H16C 0.9800 . ?
C17 H17A 0.9900 . ?
C17 H17B 0.9900 . ?
C17 C18 1.531(3) . ?
C18 H18A 0.9900 . ?
C18 H18B 0.9900 . ?
C19 H19A 0.9800 . ?
C19 H19B 0.9800 . ?
C19 H19C 0.9800 . ?
C20 H20A 0.9800 . ?
C20 H20B 0.9800 . ?
C20 H20C 0.9800 . ?
B1 H1 1.31(2) . ?
B1 H2 1.24(2) . ?

loop_
_geom_torsion_atom_site_label_1
_geom_torsion_atom_site_label_2
_geom_torsion_atom_site_label_3
_geom_torsion_atom_site_label_4
_geom_torsion
_geom_torsion_site_symmetry_1
_geom_torsion_site_symmetry_2
_geom_torsion_site_symmetry_3
_geom_torsion_site_symmetry_4
_geom_torsion_publ_flag
Mn1 P1 C11 C12 -47.88(12) . . . . ?
Mn1 P2 C12 C11 -18.21(13) . . . . ?
Mn1 P3 C17 C18 -46.92(13) . . . . ?
Mn1 P4 C18 C17 -12.84(14) . . . . ?
P1 C11 C12 P2 39.72(14) . . . . ?
P3 C17 C18 P4 35.74(14) . . . . ?
C1 C2 C3 C4 -46.5(3) . . . . ?
C2 C1 C8 C7 70.3(2) . . . . ?
C2 C1 B1 Mn1 117.17(15) . . . . ?
C2 C1 B1 C5 -64.24(17) . . . . ?
C2 C3 C4 C5 40.9(3) . . . . ?
C3 C4 C5 C6 71.5(2) . . . . ?
C3 C4 C5 B1 -50.0(2) . . . . ?
C4 C5 C6 C7 -64.0(2) . . . . ?
C4 C5 B1 Mn1 -120.77(15) . . . . ?
C4 C5 B1 C1 60.61(18) . . . . ?
C5 C6 C7 C8 -46.9(3) . . . . ?
C6 C5 B1 Mn1 114.43(15) . . . . ?
C6 C5 B1 C1 -64.19(17) . . . . ?
C6 C7 C8 C1 42.0(3) . . . . ?
C8 C1 C2 C3 -63.6(2) . . . . ?
C8 C1 B1 Mn1 -117.74(16) . . . . ?
C8 C1 B1 C5 60.85(18) . . . . ?
C9 P1 C11 C12 179.19(12) . . . . ?
C10 P1 C11 C12 78.05(13) . . . . ?
C13 P2 C12 C11 118.46(13) . . . . ?
C14 P2 C12 C11 -141.30(12) . . . . ?
C15 P3 C17 C18 178.77(12) . . . . ?
C16 P3 C17 C18 78.21(13) . . . . ?
C19 P4 C18 C17 125.34(13) . . . . ?
C20 P4 C18 C17 -134.43(13) . . . . ?
B1 C1 C2 C3 59.6(2) . . . . ?
B1 C1 C8 C7 -50.9(2) . . . . ?
B1 C5 C6 C7 59.5(2) . . . . ?

loop_
_twin_individual_id
_twin_individual_mass_fraction_refined
1 0.3989(6)
2 0.6011(6)
